data_7220430
loop_
_publ_author_name
'Gazieva, Galina A.'
'Izmest&#x2019;ev, Alexei N.'
'Nelyubina, Yulia V.'
'Kolotyrkina, Natalya G.'
'Zanin, Igor E.'
'Kravchenko, Angelina N.'

_publ_section_title
;
 Synthesis of imidazo[4,5-e]thiazolo[2,3-c]-1,2,4-triazine-2,8-diones via
 a rearrangement of
 imidazo[4,5-e]thiazolo[3,2-b]-1,2,4-triazine-2,7-diones in the reaction
 with isatins
;
_journal_name_full 'RSC Adv.'
_journal_paper_doi 10.1039/C5RA07669B
_journal_year 2015
_chemical_formula_moiety 'C10 H15 N5 O2 S, C H4 O'
_chemical_formula_sum 'C11 H19 N5 O3 S'
_chemical_formula_weight 301.37
_chemical_name_systematic imidazo[4,5-e]thiazolo[2,3-c][1,2,4]triazine-2,8(3H,7H)-dione
_space_group_IT_number 15
_symmetry_cell_setting monoclinic
_symmetry_space_group_name_Hall '-C 2yc'
_symmetry_space_group_name_H-M 'C 1 2/c 1'
_atom_sites_solution_hydrogens mixed
_atom_sites_solution_primary direct
_atom_sites_solution_secondary difmap
_audit_creation_method SHELXL-97
_audit_update_record
;
2015-01-28 deposited with the CCDC.
2015-05-08 downloaded from the CCDC.
;
_cell_angle_alpha 90.00
_cell_angle_beta 96.942(2)
_cell_angle_gamma 90.00
_cell_formula_units_Z 8
_cell_length_a 26.710(4)
_cell_length_b 7.5095(10)
_cell_length_c 14.0757(19)
_cell_measurement_reflns_used 3066
_cell_measurement_temperature 100(2)
_cell_measurement_theta_max 30
_cell_measurement_theta_min 3
_cell_volume 2802.6(7)
_computing_cell_refinement 'APEX2 (Bruker, 2005)'
_computing_data_collection 'APEX2 (Bruker, 2005)'
_computing_data_reduction 'APEX2 (Bruker, 2005)'
_computing_molecular_graphics 'SHELXTL ver. 5.1 (Sheldrick, 1998b)'
_computing_publication_material 'SHELXTL ver. 5.1 (Sheldrick, 1998b)'
_computing_structure_refinement 'SHELXTL ver. 5.1 (Sheldrick, 1998b)'
_computing_structure_solution 'SHELXTL ver. 5.1 (Sheldrick, 1998b)'
_diffrn_ambient_temperature 100(2)
_diffrn_measured_fraction_theta_full 0.982
_diffrn_measured_fraction_theta_max 0.982
_diffrn_measurement_device_type 'Bruker APEX2 CCD area detector'
_diffrn_measurement_method 'phi and omega scans'
_diffrn_radiation_monochromator graphite
_diffrn_radiation_source 'fine-focus sealed tube'
_diffrn_radiation_type MoK\a
_diffrn_radiation_wavelength 0.71073
_diffrn_reflns_av_R_equivalents 0.0426
_diffrn_reflns_av_sigmaI/netI 0.0430
_diffrn_reflns_limit_h_max 36
_diffrn_reflns_limit_h_min -36
_diffrn_reflns_limit_k_max 8
_diffrn_reflns_limit_k_min -10
_diffrn_reflns_limit_l_max 19
_diffrn_reflns_limit_l_min -19
_diffrn_reflns_number 10581
_diffrn_reflns_theta_full 28.99
_diffrn_reflns_theta_max 28.99
_diffrn_reflns_theta_min 1.54
_exptl_absorpt_coefficient_mu 0.247
_exptl_absorpt_correction_T_max 0.948
_exptl_absorpt_correction_T_min 0.944
_exptl_absorpt_correction_type multi-scan
_exptl_absorpt_process_details 'APEX2 (Bruker, 2005)'
_exptl_crystal_colour orange
_exptl_crystal_density_diffrn 1.429
_exptl_crystal_density_method 'not measured'
_exptl_crystal_description prism
_exptl_crystal_F_000 1280
_exptl_crystal_size_max 0.25
_exptl_crystal_size_mid 0.25
_exptl_crystal_size_min 0.25
_refine_diff_density_max 0.428
_refine_diff_density_min -0.420
_refine_diff_density_rms 0.069
_refine_ls_extinction_method none
_refine_ls_goodness_of_fit_ref 1.005
_refine_ls_hydrogen_treatment constr
_refine_ls_matrix_type full
_refine_ls_number_parameters 184
_refine_ls_number_reflns 3653
_refine_ls_number_restraints 0
_refine_ls_restrained_S_all 1.005
_refine_ls_R_factor_all 0.0426
_refine_ls_R_factor_gt 0.0381
_refine_ls_shift/su_max 0.003
_refine_ls_shift/su_mean 0.000
_refine_ls_structure_factor_coef Fsqd
_refine_ls_weighting_details 'calc w=1/[\s^2^(Fo^2^)+(0.0796P)^2^+0.6998P] where P=(Fo^2^+2Fc^2^)/3'
_refine_ls_weighting_scheme calc
_refine_ls_wR_factor_gt 0.1103
_refine_ls_wR_factor_ref 0.1166
_reflns_number_gt 3251
_reflns_number_total 3653
_reflns_threshold_expression I>2/s(I)
_cod_data_source_file c5ra07669b2.cif
_cod_data_source_block 14b
_cod_depositor_comments
;
The following automatic conversions were performed:

'_symmetry_cell_setting' value 'Monoclinic' changed to 'monoclinic'
according to
/usr/data/users/saulius/crontab/automatic-downloads/rss-feeds/RSC/lib/dictionaries/cif_core.dic
dictionary named 'cif_core.dic' version 2.4.2 from 2011-04-26.

Automatic conversion script
Id: cif_fix_values 3271 2015-04-21 07:52:19Z andrius 
;
_cod_original_sg_symbol_H-M 'C 2/c'
_cod_database_code 7220430

loop_
_symmetry_equiv_pos_as_xyz
'x, y, z'
'-x, y, -z+1/2'
'x+1/2, y+1/2, z'
'-x+1/2, y+1/2, -z+1/2'
'-x, -y, -z'
'x, -y, z-1/2'
'-x+1/2, -y+1/2, -z'
'x+1/2, -y+1/2, z-1/2'

loop_
_atom_site_label
_atom_site_type_symbol
_atom_site_fract_x
_atom_site_fract_y
_atom_site_fract_z
_atom_site_U_iso_or_equiv
_atom_site_adp_type
_atom_site_occupancy
_atom_site_symmetry_multiplicity
_atom_site_calc_flag
_atom_site_refinement_flags
S1 S 0.451355(10) 0.16767(4) 1.00223(2) 0.01647(11) Uani 1 1 d .
O1 O 0.66759(3) 0.00309(13) 0.96313(7) 0.0242(2) Uani 1 1 d .
O2 O 0.56327(3) 0.30951(13) 1.18706(6) 0.0211(2) Uani 1 1 d .
N1 N 0.62987(4) 0.23879(14) 1.03204(7) 0.0167(2) Uani 1 1 d .
N2 N 0.60642(4) 0.17999(13) 0.87790(7) 0.0163(2) Uani 1 1 d .
N3 N 0.54129(4) 0.31367(13) 1.02531(7) 0.0136(2) Uani 1 1 d .
N4 N 0.50013(4) 0.30613(13) 0.86568(7) 0.0160(2) Uani 1 1 d .
N5 N 0.54115(4) 0.41107(14) 0.84304(7) 0.0166(2) Uani 1 1 d .
H5N H 0.5439 0.4076 0.7764 0.020 Uiso 1 1 d R
C1 C 0.59159(4) 0.36967(15) 1.00110(8) 0.0139(2) Uani 1 1 d .
H1A H 0.6010 0.4904 1.0273 0.017 Uiso 1 1 calc R
C2 C 0.63778(4) 0.12823(16) 0.95723(9) 0.0172(2) Uani 1 1 d .
C3 C 0.58996(4) 0.36489(15) 0.89167(8) 0.0148(2) Uani 1 1 d .
H3A H 0.6158 0.4489 0.8717 0.018 Uiso 1 1 calc R
C4 C 0.53350(4) 0.27295(16) 1.11781(8) 0.0155(2) Uani 1 1 d .
C5 C 0.48464(5) 0.17275(16) 1.12213(9) 0.0174(2) Uani 1 1 d .
H5A H 0.4640 0.2334 1.1662 0.021 Uiso 1 1 calc R
H5B H 0.4917 0.0500 1.1457 0.021 Uiso 1 1 calc R
C6 C 0.50200(4) 0.26972(15) 0.95443(8) 0.0136(2) Uani 1 1 d .
C7 C 0.66825(4) 0.26234(18) 1.11483(9) 0.0209(3) Uani 1 1 d .
H7A H 0.6845 0.1462 1.1319 0.025 Uiso 1 1 calc R
H7B H 0.6518 0.3036 1.1702 0.025 Uiso 1 1 calc R
C8 C 0.70841(5) 0.3962(2) 1.09477(11) 0.0305(3) Uani 1 1 d .
H8A H 0.7323 0.4128 1.1526 0.046 Uiso 1 1 calc R
H8B H 0.6924 0.5103 1.0759 0.046 Uiso 1 1 calc R
H8C H 0.7264 0.3517 1.0429 0.046 Uiso 1 1 calc R
C9 C 0.61084(5) 0.11014(18) 0.78255(9) 0.0210(3) Uani 1 1 d .
H9A H 0.5770 0.1094 0.7450 0.025 Uiso 1 1 calc R
H9B H 0.6228 -0.0146 0.7885 0.025 Uiso 1 1 calc R
C10 C 0.64662(6) 0.2166(2) 0.72851(11) 0.0319(3) Uani 1 1 d .
H10A H 0.6479 0.1633 0.6653 0.048 Uiso 1 1 calc R
H10B H 0.6804 0.2155 0.7645 0.048 Uiso 1 1 calc R
H10C H 0.6346 0.3397 0.7209 0.048 Uiso 1 1 calc R
O1S O 0.67424(4) -0.33128(14) 0.88312(10) 0.0389(3) Uani 1 1 d .
H1SO H 0.6698 -0.2174 0.9151 0.047 Uiso 1 1 d R
C1S C 0.72470(6) -0.3548(2) 0.86833(12) 0.0339(3) Uani 1 1 d .
H1SA H 0.7342 -0.2629 0.8244 0.051 Uiso 1 1 calc R
H1SB H 0.7290 -0.4727 0.8406 0.051 Uiso 1 1 calc R
H1SC H 0.7462 -0.3451 0.9296 0.051 Uiso 1 1 calc R

loop_
_atom_site_aniso_label
_atom_site_aniso_U_11
_atom_site_aniso_U_22
_atom_site_aniso_U_33
_atom_site_aniso_U_23
_atom_site_aniso_U_13
_atom_site_aniso_U_12
S1 0.01456(16) 0.01553(18) 0.01957(18) -0.00052(10) 0.00315(11) -0.00079(9)
O1 0.0199(4) 0.0211(5) 0.0313(5) -0.0006(4) 0.0018(4) 0.0064(3)
O2 0.0226(4) 0.0261(5) 0.0140(4) -0.0015(3) 0.0000(3) 0.0020(4)
N1 0.0141(4) 0.0162(5) 0.0185(5) 0.0004(4) -0.0029(4) 0.0025(4)
N2 0.0176(5) 0.0153(5) 0.0159(5) -0.0014(4) 0.0017(4) 0.0016(4)
N3 0.0141(4) 0.0126(5) 0.0138(5) -0.0007(4) -0.0002(4) 0.0004(3)
N4 0.0149(4) 0.0156(5) 0.0170(5) 0.0004(4) -0.0001(4) -0.0004(4)
N5 0.0154(4) 0.0190(5) 0.0150(4) 0.0042(4) 0.0000(4) -0.0013(4)
C1 0.0133(5) 0.0130(5) 0.0148(5) 0.0011(4) -0.0007(4) -0.0001(4)
C2 0.0134(5) 0.0162(6) 0.0218(6) 0.0017(5) 0.0013(4) -0.0023(4)
C3 0.0152(5) 0.0127(5) 0.0160(5) 0.0005(4) 0.0006(4) -0.0005(4)
C4 0.0181(5) 0.0132(5) 0.0155(5) -0.0001(4) 0.0025(4) 0.0045(4)
C5 0.0212(6) 0.0160(6) 0.0158(6) -0.0009(4) 0.0059(4) 0.0002(4)
C6 0.0139(5) 0.0092(5) 0.0173(5) -0.0011(4) 0.0002(4) 0.0012(4)
C7 0.0164(5) 0.0257(7) 0.0190(6) 0.0027(5) -0.0043(4) 0.0004(5)
C8 0.0205(6) 0.0396(8) 0.0301(7) -0.0015(6) -0.0024(5) -0.0087(6)
C9 0.0211(6) 0.0226(6) 0.0196(6) -0.0050(5) 0.0031(5) -0.0006(5)
C10 0.0326(7) 0.0388(9) 0.0267(7) -0.0034(6) 0.0131(6) -0.0028(6)
O1S 0.0237(5) 0.0226(5) 0.0693(9) -0.0076(5) 0.0008(5) -0.0037(4)
C1S 0.0292(7) 0.0327(8) 0.0391(9) -0.0086(7) 0.0012(6) -0.0015(6)

loop_
_atom_type_symbol
_atom_type_description
_atom_type_scat_dispersion_real
_atom_type_scat_dispersion_imag
_atom_type_scat_source
C C 0.0033 0.0016 'International Tables Vol C Tables 4.2.6.8 and 6.1.1.4'
H H 0.0000 0.0000 'International Tables Vol C Tables 4.2.6.8 and 6.1.1.4'
N N 0.0061 0.0033 'International Tables Vol C Tables 4.2.6.8 and 6.1.1.4'
O O 0.0106 0.0060 'International Tables Vol C Tables 4.2.6.8 and 6.1.1.4'
S S 0.1246 0.1234 'International Tables Vol C Tables 4.2.6.8 and 6.1.1.4'

loop_
_geom_angle_atom_site_label_1
_geom_angle_atom_site_label_2
_geom_angle_atom_site_label_3
_geom_angle
C6 S1 C5 91.93(5)
C2 N1 C1 110.33(9)
C2 N1 C7 121.55(10)
C1 N1 C7 123.90(10)
C2 N2 C9 122.61(10)
C2 N2 C3 108.82(10)
C9 N2 C3 121.15(10)
C4 N3 C6 115.87(10)
C4 N3 C1 121.57(9)
C6 N3 C1 121.65(10)
C6 N4 N5 113.60(9)
N4 N5 C3 116.07(9)
N4 N5 H5N 111.2
C3 N5 H5N 106.8
N1 C1 N3 111.37(9)
N1 C1 C3 102.66(9)
N3 C1 C3 107.85(8)
N1 C1 H1A 111.5
N3 C1 H1A 111.5
C3 C1 H1A 111.5
O1 C2 N2 126.89(12)
O1 C2 N1 124.59(11)
N2 C2 N1 108.51(10)
N5 C3 N2 115.54(9)
N5 C3 C1 112.67(10)
N2 C3 C1 100.42(9)
N5 C3 H3A 109.3
N2 C3 H3A 109.3
C1 C3 H3A 109.3
O2 C4 N3 123.39(11)
O2 C4 C5 124.40(11)
N3 C4 C5 112.19(10)
C4 C5 S1 107.56(8)
C4 C5 H5A 110.2
S1 C5 H5A 110.2
C4 C5 H5B 110.2
S1 C5 H5B 110.2
H5A C5 H5B 108.5
N4 C6 N3 125.92(11)
N4 C6 S1 121.88(8)
N3 C6 S1 112.08(9)
N1 C7 C8 111.90(11)
N1 C7 H7A 109.2
C8 C7 H7A 109.2
N1 C7 H7B 109.2
C8 C7 H7B 109.2
H7A C7 H7B 107.9
C7 C8 H8A 109.5
C7 C8 H8B 109.5
H8A C8 H8B 109.5
C7 C8 H8C 109.5
H8A C8 H8C 109.5
H8B C8 H8C 109.5
N2 C9 C10 113.40(11)
N2 C9 H9A 108.9
C10 C9 H9A 108.9
N2 C9 H9B 108.9
C10 C9 H9B 108.9
H9A C9 H9B 107.7
C9 C10 H10A 109.5
C9 C10 H10B 109.5
H10A C10 H10B 109.5
C9 C10 H10C 109.5
H10A C10 H10C 109.5
H10B C10 H10C 109.5
C1S O1S H1SO 110.5
O1S C1S H1SA 109.5
O1S C1S H1SB 109.5
H1SA C1S H1SB 109.5
O1S C1S H1SC 109.5
H1SA C1S H1SC 109.5
H1SB C1S H1SC 109.5

loop_
_geom_bond_atom_site_label_1
_geom_bond_atom_site_label_2
_geom_bond_distance
S1 C6 1.7578(12)
S1 C5 1.8104(13)
O1 C2 1.2281(15)
O2 C4 1.2126(15)
N1 C2 1.3771(17)
N1 C1 1.4470(14)
N1 C7 1.4667(14)
N2 C2 1.3686(15)
N2 C9 1.4590(16)
N2 C3 1.4763(15)
N3 C4 1.3774(15)
N3 C6 1.3972(14)
N3 C1 1.4862(14)
N4 C6 1.2738(16)
N4 N5 1.4169(14)
N5 C3 1.4397(14)
N5 H5N 0.9502
C1 C3 1.5361(16)
C1 H1A 1.0000
C3 H3A 1.0000
C4 C5 1.5139(17)
C5 H5A 0.9900
C5 H5B 0.9900
C7 C8 1.5214(19)
C7 H7A 0.9900
C7 H7B 0.9900
C8 H8A 0.9800
C8 H8B 0.9800
C8 H8C 0.9800
C9 C10 1.5189(19)
C9 H9A 0.9900
C9 H9B 0.9900
C10 H10A 0.9800
C10 H10B 0.9800
C10 H10C 0.9800
O1S C1S 1.3997(19)
O1S H1SO 0.9801
C1S H1SA 0.9800
C1S H1SB 0.9800
C1S H1SC 0.9800

loop_
_geom_hbond_atom_site_label_D
_geom_hbond_atom_site_label_H
_geom_hbond_atom_site_label_A
_geom_hbond_site_symmetry_A
_geom_hbond_distance_DH
_geom_hbond_distance_HA
_geom_hbond_distance_DA
_geom_hbond_angle_DHA
O1S H1SO O1 1_555 0.98 1.79 2.7664(15) 172
N5 H5N N4 2_656 0.95 2.32 3.1121(15) 140
N5 H5N O2 6_565 0.95 2.55 3.1442(14) 121

loop_
_geom_torsion_atom_site_label_1
_geom_torsion_atom_site_label_2
_geom_torsion_atom_site_label_3
_geom_torsion_atom_site_label_4
_geom_torsion
C6 N4 N5 C3 41.15(14)
C2 N1 C1 N3 96.88(11)
C7 N1 C1 N3 -106.00(12)
C2 N1 C1 C3 -18.29(12)
C7 N1 C1 C3 138.83(11)
C4 N3 C1 N1 55.96(14)
C6 N3 C1 N1 -112.68(11)
C4 N3 C1 C3 167.88(10)
C6 N3 C1 C3 -0.76(14)
C9 N2 C2 O1 -11.46(19)
C3 N2 C2 O1 -161.57(12)
C9 N2 C2 N1 169.74(11)
C3 N2 C2 N1 19.63(13)
C1 N1 C2 O1 -178.81(11)
C7 N1 C2 O1 23.43(18)
C1 N1 C2 N2 0.03(13)
C7 N1 C2 N2 -157.73(11)
N4 N5 C3 N2 57.76(14)
N4 N5 C3 C1 -56.87(13)
C2 N2 C3 N5 -150.99(10)
C9 N2 C3 N5 58.39(14)
C2 N2 C3 C1 -29.51(11)
C9 N2 C3 C1 179.87(10)
N1 C1 C3 N5 151.16(9)
N3 C1 C3 N5 33.47(13)
N1 C1 C3 N2 27.67(11)
N3 C1 C3 N2 -90.02(10)
C6 N3 C4 O2 -176.96(11)
C1 N3 C4 O2 13.78(18)
C6 N3 C4 C5 4.92(14)
C1 N3 C4 C5 -164.34(10)
O2 C4 C5 S1 175.39(10)
N3 C4 C5 S1 -6.51(12)
C6 S1 C5 C4 5.07(8)
N5 N4 C6 N3 -4.45(16)
N5 N4 C6 S1 171.19(8)
C4 N3 C6 N4 175.16(11)
C1 N3 C6 N4 -15.59(17)
C4 N3 C6 S1 -0.85(12)
C1 N3 C6 S1 168.41(8)
C5 S1 C6 N4 -178.89(10)
C5 S1 C6 N3 -2.70(9)
C2 N1 C7 C8 81.60(15)
C1 N1 C7 C8 -73.07(15)
C2 N2 C9 C10 -88.81(15)
C3 N2 C9 C10 57.74(15)
